data_7251020
loop_
_publ_author_name
'Zou, Pei-Sen'
'Geng, Yi-Fan'
'Liu, Xiao-Qing'
'Su, Jun-Cheng'
'Pan, Cheng-Xue'
'Mo, Dong-Liang'
'Su, Gui-Fa'

_publ_section_title
;
 An unexpected transition-metal free regioselective cyclization of
 alkynyl-tethered indoles to prepare indole-fused
 azepino[2,1-b]quinazolinones and spiroindole-pyrrolo[2,1-b]quinazolinones
;
_journal_issue 45
_journal_name_full 'Green Chemistry'
_journal_page_first 14556
_journal_page_last 14563
_journal_paper_doi 10.1039/D5GC04267D
_journal_volume 27
_journal_year 2025
_chemical_formula_moiety 'C25 H17 N3 O'
_chemical_formula_sum 'C25 H17 N3 O'
_chemical_formula_weight 375.41
_space_group_crystal_system monoclinic
_space_group_IT_number 14
_space_group_name_Hall '-P 2yn'
_space_group_name_H-M_alt 'P 1 21/n 1'
_atom_sites_solution_hydrogens geom
_audit_creation_date 2025-04-09
_audit_creation_method
;
Olex2 1.5
(compiled 2024.02.16 svn.r378c4104 for OlexSys, GUI svn.r6928)
;
_audit_update_record
;
2025-04-14 deposited with the CCDC.	2025-10-09 downloaded from the CCDC.
;
_cell_angle_alpha 90
_cell_angle_beta 92.885(3)
_cell_angle_gamma 90
_cell_formula_units_Z 4
_cell_length_a 11.4831(3)
_cell_length_b 11.2094(4)
_cell_length_c 15.2029(5)
_cell_measurement_reflns_used 9250
_cell_measurement_temperature 294.24(16)
_cell_measurement_theta_max 75.4840
_cell_measurement_theta_min 2.8970
_cell_volume 1954.42(11)
_computing_cell_refinement 'CrysAlisPro 1.171.41.123a (Rigaku OD, 2022)'
_computing_data_collection 'CrysAlisPro 1.171.41.123a (Rigaku OD, 2022)'
_computing_data_reduction 'CrysAlisPro 1.171.41.123a (Rigaku OD, 2022)'
_computing_molecular_graphics 'Olex2 1.5 (Dolomanov et al., 2009)'
_computing_publication_material 'Olex2 1.5 (Dolomanov et al., 2009)'
_computing_structure_refinement 'SHELXL 2016/6 (Sheldrick, 2015)'
_computing_structure_solution 'ShelXT (Sheldrick, 2015)'
_diffrn_ambient_temperature 294.15
_diffrn_detector_area_resol_mean 10.0000
_diffrn_detector_type HyPix
_diffrn_measured_fraction_theta_full 0.992
_diffrn_measured_fraction_theta_max 0.942
_diffrn_measurement_details
;
List of Runs (angles in degrees, time in seconds):

  # Type    Start    End  Width  t~exp~   \w     \q     \k     \f   Frames
#--------------------------------------------------------------------------
  1  \w    -67.00  31.00   0.50    0.60    --  -43.18  65.00 -76.00  196
  2  \w     19.00 117.00   0.50    0.60    --   43.18  65.00 -76.00  196
  3  \w    -30.00  46.00   0.50    0.60    --   43.18 -65.00 148.00  152
  4  \w    -55.00 -29.00   0.50    2.50    --  -90.25  65.00 -76.00   52
  5  \w   -139.00-114.00   0.50    2.50    --  -90.25 -65.00 148.00   50
  6  \w     90.00 143.00   0.50    2.50    --  109.26  65.00 -76.00  106
  7  \w    149.00 177.00   0.50    2.50    --  109.26  65.00 -76.00   56
  8  \w     37.00  63.00   0.50    2.50    --  109.26 -65.00 148.00   52
  9  \w   -112.00 -21.00   0.50    0.60    --  -43.18 -65.00 148.00  182
 10  \w    -31.00  24.00   0.50    0.60    --   43.18 -19.00-180.00  110
 11  \w     34.00  97.00   0.50    0.60    --   43.18-125.00   0.00  126
 12  \w    -51.00 -16.00   0.50    2.50    --  -90.25  45.00 150.00   70
 13  \w    -53.00 -16.00   0.50    2.50    --  -90.25 125.00-180.00   74
 14  \w    -44.00 -16.00   0.50    2.50    --  -90.25  45.00 120.00   56
 15  \w    -49.00 -21.00   0.50    2.50    --  -90.25  45.00  90.00   56
 16  \w    -49.00 -15.00   0.50    2.50    --  -90.25  45.00-120.00   68
 17  \w     76.00 102.00   0.50    2.50    --  109.26-125.00  30.00   52
 18  \w     90.00 151.00   0.50    2.50    --  109.26  45.00-150.00  122
 19  \w     37.00 105.00   0.50    2.50    --  109.26 -94.00 -90.00  136
 20  \w     36.00  63.00   0.50    2.50    --  109.26-125.00  30.00   54
 21  \w     36.00  63.00   0.50    2.50    --  109.26 -61.00 -30.00   54
 22  \w     36.00  68.00   0.50    2.50    --  109.26-125.00-120.00   64
 23  \w     36.00  62.00   0.50    2.50    --  109.26 -61.00  30.00   52
 24  \w     36.00  63.00   0.50    2.50    --  109.26 -61.00  90.00   54
 25  \w     68.00  95.00   0.50    2.50    --  109.26 -77.00 -60.00   54
 26  \w     38.00  63.00   0.50    2.50    --  109.26 -77.00 -60.00   50
 27  \w     37.00  65.00   0.50    2.50    --  109.26 -61.00  60.00   56
 28  \w     86.00 111.00   0.50    2.50    --  109.26-125.00-120.00   50
 29  \w     44.00  69.00   0.50    2.50    --  109.26 -61.00   0.00   50
 30  \w     36.00  61.00   0.50    2.50    --  109.26 -61.00 -60.00   50
;
_diffrn_measurement_device 'four-circle diffractometer'
_diffrn_measurement_device_type 'XtaLAB Synergy, Dualflex, HyPix'
_diffrn_measurement_method '\w scans'
_diffrn_radiation_type CuK\a
_diffrn_radiation_wavelength 1.54184
_diffrn_reflns_av_R_equivalents 0.0568
_diffrn_reflns_av_unetI/netI 0.0278
_diffrn_reflns_Laue_measured_fraction_full 0.992
_diffrn_reflns_Laue_measured_fraction_max 0.942
_diffrn_reflns_limit_h_max 14
_diffrn_reflns_limit_h_min -13
_diffrn_reflns_limit_k_max 14
_diffrn_reflns_limit_k_min -13
_diffrn_reflns_limit_l_max 15
_diffrn_reflns_limit_l_min -18
_diffrn_reflns_number 12674
_diffrn_reflns_point_group_measured_fraction_full 0.992
_diffrn_reflns_point_group_measured_fraction_max 0.942
_diffrn_reflns_theta_full 67.684
_diffrn_reflns_theta_max 76.177
_diffrn_reflns_theta_min 4.714
_exptl_absorpt_coefficient_mu 0.631
_exptl_absorpt_correction_T_max 1.00000
_exptl_absorpt_correction_T_min 0.54545
_exptl_absorpt_correction_type multi-scan
_exptl_absorpt_process_details
;
CrysAlisPro 1.171.41.123a (Rigaku Oxford Diffraction, 2022)
Empirical absorption correction using spherical harmonics,
implemented in SCALE3 ABSPACK scaling algorithm.
;
_exptl_crystal_colour 'clear light colourless'
_exptl_crystal_colour_lustre clear
_exptl_crystal_colour_modifier light
_exptl_crystal_colour_primary colourless
_exptl_crystal_density_diffrn 1.276
_exptl_crystal_description block
_exptl_crystal_F_000 784
_exptl_crystal_size_max 0.3
_exptl_crystal_size_mid 0.2
_exptl_crystal_size_min 0.1
_refine_diff_density_max 1.312
_refine_diff_density_min -0.486
_refine_diff_density_rms 0.074
_refine_ls_extinction_coef 0.0036(7)
_refine_ls_extinction_expression Fc^*^=kFc[1+0.001xFc^2^\l^3^/sin(2\q)]^-1/4^
_refine_ls_extinction_method 'SHELXL-2016/6 (Sheldrick 2016)'
_refine_ls_goodness_of_fit_ref 1.081
_refine_ls_hydrogen_treatment constr
_refine_ls_matrix_type full
_refine_ls_number_parameters 264
_refine_ls_number_reflns 3857
_refine_ls_number_restraints 0
_refine_ls_restrained_S_all 1.081
_refine_ls_R_factor_all 0.1347
_refine_ls_R_factor_gt 0.1280
_refine_ls_shift/su_max 0.000
_refine_ls_shift/su_mean 0.000
_refine_ls_structure_factor_coef Fsqd
_refine_ls_weighting_details 'w=1/[\s^2^(Fo^2^)+(0.1145P)^2^+4.2897P] where P=(Fo^2^+2Fc^2^)/3'
_refine_ls_weighting_scheme calc
_refine_ls_wR_factor_gt 0.3160
_refine_ls_wR_factor_ref 0.3203
_reflns_Friedel_coverage 0.000
_reflns_number_gt 3517
_reflns_number_total 3857
_reflns_threshold_expression 'I > 2\s(I)'
_cod_data_source_file d5gc04267d2.cif
_cod_data_source_block 20221020-sgf-zps-3-17_auto
_cod_depositor_comments 'Adding full bibliography for 7251019--7251020.cif.'
_cod_database_code 7251020
_shelx_shelxl_version_number 2016/6
_shelx_space_group_comment
;
The symmetry employed for this shelxl refinement is uniquely defined
by the following loop, which should always be used as a source of
symmetry information in preference to the above space-group names.
They are only intended as comments.
;
_shelx_estimated_absorpt_t_max 0.940
_shelx_estimated_absorpt_t_min 0.833
_olex2_refinement_description
;
1.a Aromatic/amide H refined with riding coordinates:
 C00A(H00A), C00C(H00C), C00D(H00D), C00F(H00F), C00G(H00G), C00H(H00H),
 C00K(H00K), C00L(H00L), C00M(H00M), C00N(H00N), C00O(H00O), C00Q(H00Q),
 C00R(H00R), C00S(H00S)
1.b Idealised Me refined as rotating group:
 C00T(H00B,H00E,H00I)
;
_olex2_submission_special_instructions 'No special instructions were received'
_oxdiff_exptl_absorpt_empirical_details
;
Empirical correction (ABSPACK) includes:
- Absorption correction using spherical harmonics
- Frame scaling
;

loop_
_space_group_symop_operation_xyz
'x, y, z'
'-x+1/2, y+1/2, -z+1/2'
'-x, -y, -z'
'x-1/2, -y-1/2, z-1/2'

loop_
_atom_site_label
_atom_site_type_symbol
_atom_site_fract_x
_atom_site_fract_y
_atom_site_fract_z
_atom_site_U_iso_or_equiv
_atom_site_adp_type
_atom_site_occupancy
_atom_site_site_symmetry_order
_atom_site_calc_flag
_atom_site_refinement_flags_posn
_atom_site_refinement_flags_adp
_atom_site_refinement_flags_occupancy
_atom_site_disorder_assembly
_atom_site_disorder_group
N001 N 0.5901(3) 0.4532(3) 0.3762(2) 0.0533(9) Uani 1 1 d . . . . .
O002 O 0.4234(3) 0.5453(4) 0.4113(3) 0.0884(13) Uani 1 1 d . . . . .
N003 N 0.6017(3) 0.2547(3) 0.3229(3) 0.0646(11) Uani 1 1 d . . . . .
N004 N 0.9334(4) 0.2652(4) 0.3146(4) 0.0917(17) Uani 1 1 d . . . . .
C005 C 0.4821(3) 0.2453(4) 0.3348(3) 0.0532(10) Uani 1 1 d . . . . .
C006 C 0.6465(4) 0.3555(4) 0.3438(4) 0.0633(13) Uani 1 1 d . . . . .
C007 C 0.4710(4) 0.4542(5) 0.3855(3) 0.0603(12) Uani 1 1 d . . . . .
C008 C 0.8936(5) 0.3349(5) 0.2265(3) 0.0635(13) Uani 1 1 d . . . . .
C009 C 0.4161(3) 0.3419(5) 0.3629(3) 0.0572(11) Uani 1 1 d . . . . .
C00A C 0.6705(4) 0.5451(4) 0.3972(3) 0.0622(12) Uani 1 1 d . . . . .
H00A H 0.650254 0.618647 0.420236 0.075 Uiso 1 1 calc R U . . .
C00B C 0.8616(5) 0.2638(5) 0.4569(3) 0.0712(16) Uani 1 1 d . . . . .
C00C C 0.4277(4) 0.1355(5) 0.3147(3) 0.0674(13) Uani 1 1 d . . . . .
H00C H 0.471453 0.070398 0.297733 0.081 Uiso 1 1 calc R U . . .
C00D C 0.9528(5) 0.1350(5) 0.5717(4) 0.0746(15) Uani 1 1 d . . . . .
H00D H 1.008740 0.081518 0.594006 0.090 Uiso 1 1 calc R U . . .
C00E C 0.8054(5) 0.4058(5) 0.2321(4) 0.0683(13) Uani 1 1 d . . . . .
C00F C 0.7882(5) 0.2931(5) 0.5210(4) 0.0767(15) Uani 1 1 d . . . . .
H00F H 0.730202 0.348885 0.507131 0.092 Uiso 1 1 calc R U . . .
C00G C 0.9548(5) 0.3196(5) 0.1526(4) 0.0736(15) Uani 1 1 d . . . . .
H00G H 1.019312 0.269505 0.152209 0.088 Uiso 1 1 calc R U . . .
C00H C 0.9550(5) 0.1748(6) 0.4823(4) 0.088(2) Uani 1 1 d . . . . .
H00H H 1.009348 0.148041 0.443556 0.105 Uiso 1 1 calc R U . . .
C00I C 0.8618(4) 0.3066(4) 0.3584(4) 0.0717(15) Uani 1 1 d . . . . .
C00J C 0.7775(5) 0.5143(5) 0.3803(4) 0.0719(14) Uani 1 1 d . . . . .
C00K C 0.2950(4) 0.3284(7) 0.3678(4) 0.0836(18) Uani 1 1 d . . . . .
H00K H 0.250262 0.391860 0.386493 0.100 Uiso 1 1 calc R U . . .
C00L C 0.7657(5) 0.4685(6) 0.1660(4) 0.0786(16) Uani 1 1 d . . . . .
H00L H 0.703291 0.519792 0.173409 0.094 Uiso 1 1 calc R U . . .
C00M C 0.8122(7) 0.4616(6) 0.0869(4) 0.092(2) Uani 1 1 d . . . . .
H00M H 0.780182 0.505034 0.039461 0.110 Uiso 1 1 calc R U . . .
C00N C 0.3094(5) 0.1257(7) 0.3206(4) 0.0844(18) Uani 1 1 d . . . . .
H00N H 0.272965 0.053212 0.307768 0.101 Uiso 1 1 calc R U . . .
C00O C 0.2427(5) 0.2230(8) 0.3454(4) 0.098(2) Uani 1 1 d . . . . .
H00O H 0.162163 0.215788 0.346675 0.117 Uiso 1 1 calc R U . . .
C00P C 0.7716(4) 0.3956(5) 0.3321(4) 0.0794(17) Uani 1 1 d . . . . .
C00Q C 0.8708(6) 0.1745(7) 0.6226(4) 0.0882(19) Uani 1 1 d . . . . .
H00Q H 0.869512 0.145577 0.679881 0.106 Uiso 1 1 calc R U . . .
C00R C 0.9147(7) 0.3843(7) 0.0760(4) 0.107(3) Uani 1 1 d . . . . .
H00R H 0.950741 0.378212 0.022783 0.129 Uiso 1 1 calc R U . . .
C00S C 0.7928(7) 0.2511(8) 0.5967(5) 0.101(2) Uani 1 1 d . . . . .
H00S H 0.738066 0.275770 0.635938 0.122 Uiso 1 1 calc R U . . .
C00T C 0.8868(6) 0.5856(6) 0.3934(5) 0.107(2) Uani 1 1 d . . . . .
H00B H 0.868324 0.663490 0.414882 0.160 Uiso 1 1 calc R U . . .
H00E H 0.923631 0.592932 0.338334 0.160 Uiso 1 1 calc R U . . .
H00I H 0.938830 0.546147 0.435409 0.160 Uiso 1 1 calc R U . . .

loop_
_atom_site_aniso_label
_atom_site_aniso_U_11
_atom_site_aniso_U_22
_atom_site_aniso_U_33
_atom_site_aniso_U_23
_atom_site_aniso_U_13
_atom_site_aniso_U_12
N001 0.0486(19) 0.053(2) 0.060(2) -0.0086(16) 0.0219(15) 0.0066(15)
O002 0.079(2) 0.090(3) 0.099(3) -0.003(2) 0.030(2) 0.040(2)
N003 0.0382(18) 0.058(2) 0.098(3) -0.020(2) 0.0130(18) 0.0005(16)
N004 0.048(2) 0.084(3) 0.146(5) -0.054(3) 0.033(3) -0.006(2)
C005 0.039(2) 0.067(3) 0.055(2) 0.0073(19) 0.0068(16) -0.0029(18)
C006 0.046(2) 0.050(2) 0.096(3) -0.022(2) 0.022(2) -0.0001(19)
C007 0.053(2) 0.073(3) 0.057(2) 0.006(2) 0.0211(19) 0.024(2)
C008 0.082(3) 0.066(3) 0.043(2) 0.001(2) 0.008(2) -0.026(3)
C009 0.039(2) 0.086(3) 0.048(2) 0.013(2) 0.0136(16) 0.008(2)
C00A 0.085(3) 0.044(2) 0.060(3) -0.0079(19) 0.020(2) 0.002(2)
C00B 0.091(4) 0.072(3) 0.048(2) 0.017(2) -0.023(2) -0.042(3)
C00C 0.053(3) 0.076(3) 0.072(3) 0.010(2) -0.002(2) -0.015(2)
C00D 0.067(3) 0.062(3) 0.092(4) 0.014(3) -0.026(3) 0.003(2)
C00E 0.066(3) 0.069(3) 0.071(3) -0.011(3) 0.021(2) -0.018(3)
C00F 0.062(3) 0.072(3) 0.096(4) -0.003(3) 0.006(3) 0.009(3)
C00G 0.065(3) 0.065(3) 0.093(4) -0.020(3) 0.023(3) -0.008(2)
C00H 0.075(3) 0.089(4) 0.102(4) -0.049(4) 0.043(3) -0.032(3)
C00I 0.038(2) 0.049(2) 0.127(5) -0.018(3) -0.006(2) 0.0028(19)
C00J 0.068(3) 0.060(3) 0.090(4) -0.031(3) 0.025(3) -0.012(2)
C00K 0.041(2) 0.136(6) 0.075(3) 0.019(3) 0.020(2) 0.012(3)
C00L 0.068(3) 0.089(4) 0.080(4) -0.014(3) 0.015(3) -0.013(3)
C00M 0.127(6) 0.077(4) 0.069(3) 0.014(3) -0.025(4) -0.028(4)
C00N 0.059(3) 0.109(5) 0.085(4) 0.018(3) -0.001(3) -0.030(3)
C00O 0.040(3) 0.169(7) 0.085(4) 0.026(4) 0.014(2) -0.021(4)
C00P 0.053(3) 0.062(3) 0.125(5) -0.034(3) 0.023(3) -0.004(2)
C00Q 0.091(4) 0.113(5) 0.060(3) -0.006(3) -0.004(3) -0.027(4)
C00R 0.148(6) 0.116(5) 0.064(3) -0.039(3) 0.064(4) -0.074(5)
C00S 0.099(5) 0.130(6) 0.076(4) -0.016(4) 0.008(4) -0.007(5)
C00T 0.102(5) 0.087(4) 0.134(6) -0.039(4) 0.032(4) -0.043(4)

loop_
_atom_type_symbol
_atom_type_description
_atom_type_scat_dispersion_real
_atom_type_scat_dispersion_imag
_atom_type_scat_source
C C 0.0181 0.0091 'International Tables Vol C Tables 4.2.6.8 and 6.1.1.4'
H H 0.0000 0.0000 'International Tables Vol C Tables 4.2.6.8 and 6.1.1.4'
N N 0.0311 0.0180 'International Tables Vol C Tables 4.2.6.8 and 6.1.1.4'
O O 0.0492 0.0322 'International Tables Vol C Tables 4.2.6.8 and 6.1.1.4'

loop_
_geom_angle_atom_site_label_1
_geom_angle_atom_site_label_2
_geom_angle_atom_site_label_3
_geom_angle
_geom_angle_site_symmetry_1
_geom_angle_site_symmetry_3
_geom_angle_publ_flag
C006 N001 C007 121.9(4) . . ?
C006 N001 C00A 110.4(3) . . ?
C007 N001 C00A 127.7(4) . . ?
C006 N003 C005 114.9(4) . . ?
C00I N004 C008 95.9(5) . . ?
N003 C005 C009 122.1(4) . . ?
N003 C005 C00C 117.8(4) . . ?
C009 C005 C00C 120.0(4) . . ?
N001 C006 C00P 105.7(4) . . ?
N003 C006 N001 127.1(4) . . ?
N003 C006 C00P 127.1(4) . . ?
N001 C007 C009 113.1(4) . . ?
O002 C007 N001 119.8(5) . . ?
O002 C007 C009 127.1(4) . . ?
C00E C008 N004 115.9(4) . . ?
C00E C008 C00G 124.7(5) . . ?
C00G C008 N004 119.4(5) . . ?
C005 C009 C007 120.7(4) . . ?
C005 C009 C00K 119.1(5) . . ?
C00K C009 C007 120.2(5) . . ?
N001 C00A H00A 124.1 . . ?
C00J C00A N001 111.9(4) . . ?
C00J C00A H00A 124.1 . . ?
C00F C00B C00H 115.8(4) . . ?
C00F C00B C00I 129.8(5) . . ?
C00H C00B C00I 114.4(5) . . ?
C005 C00C H00C 120.4 . . ?
C00N C00C C005 119.2(6) . . ?
C00N C00C H00C 120.4 . . ?
C00H C00D H00D 120.1 . . ?
C00Q C00D H00D 120.1 . . ?
C00Q C00D C00H 119.8(5) . . ?
C008 C00E C00P 104.4(5) . . ?
C00L C00E C008 122.0(5) . . ?
C00L C00E C00P 133.5(5) . . ?
C00B C00F H00F 117.5 . . ?
C00S C00F C00B 125.0(6) . . ?
C00S C00F H00F 117.5 . . ?
C008 C00G H00G 121.7 . . ?
C008 C00G C00R 116.7(5) . . ?
C00R C00G H00G 121.7 . . ?
C00B C00H H00H 123.0 . . ?
C00D C00H C00B 113.9(4) . . ?
C00D C00H H00H 123.0 . . ?
N004 C00I C00B 116.9(5) . . ?
N004 C00I C00P 127.7(7) . . ?
C00P C00I C00B 115.3(5) . . ?
C00A C00J C00P 107.7(4) . . ?
C00A C00J C00T 128.4(5) . . ?
C00T C00J C00P 123.4(5) . . ?
C009 C00K H00K 119.8 . . ?
C00O C00K C009 120.4(6) . . ?
C00O C00K H00K 119.8 . . ?
C00E C00L H00L 119.2 . . ?
C00E C00L C00M 121.7(6) . . ?
C00M C00L H00L 119.2 . . ?
C00L C00M H00M 120.4 . . ?
C00L C00M C00R 119.3(6) . . ?
C00R C00M H00M 120.4 . . ?
C00C C00N H00N 119.5 . . ?
C00C C00N C00O 120.9(6) . . ?
C00O C00N H00N 119.5 . . ?
C00K C00O C00N 120.4(5) . . ?
C00K C00O H00O 119.8 . . ?
C00N C00O H00O 119.8 . . ?
C006 C00P C00E 114.2(5) . . ?
C00I C00P C006 114.9(5) . . ?
C00I C00P C00E 96.0(4) . . ?
C00I C00P C00J 116.6(5) . . ?
C00J C00P C006 102.8(4) . . ?
C00J C00P C00E 112.9(5) . . ?
C00D C00Q H00Q 118.4 . . ?
C00S C00Q C00D 123.2(6) . . ?
C00S C00Q H00Q 118.4 . . ?
C00G C00R C00M 115.6(4) . . ?
C00G C00R H00R 122.2 . . ?
C00M C00R H00R 122.2 . . ?
C00F C00S C00Q 122.2(7) . . ?
C00F C00S H00S 118.9 . . ?
C00Q C00S H00S 118.9 . . ?
C00J C00T H00B 109.5 . . ?
C00J C00T H00E 109.5 . . ?
C00J C00T H00I 109.5 . . ?
H00B C00T H00E 109.5 . . ?
H00B C00T H00I 109.5 . . ?
H00E C00T H00I 109.5 . . ?

loop_
_geom_bond_atom_site_label_1
_geom_bond_atom_site_label_2
_geom_bond_distance
_geom_bond_site_symmetry_2
_geom_bond_publ_flag
N001 C006 1.376(5) . ?
N001 C007 1.382(5) . ?
N001 C00A 1.409(6) . ?
O002 C007 1.232(5) . ?
N003 C005 1.397(5) . ?
N003 C006 1.276(6) . ?
N004 C008 1.598(8) . ?
N004 C00I 1.178(6) . ?
C005 C009 1.401(6) . ?
C005 C00C 1.407(7) . ?
C006 C00P 1.524(6) . ?
C007 C009 1.442(7) . ?
C008 C00E 1.293(7) . ?
C008 C00G 1.365(7) . ?
C009 C00K 1.404(6) . ?
C00A H00A 0.9300 . ?
C00A C00J 1.315(7) . ?
C00B C00F 1.361(8) . ?
C00B C00H 1.501(9) . ?
C00B C00I 1.572(8) . ?
C00C H00C 0.9300 . ?
C00C C00N 1.371(7) . ?
C00D H00D 0.9300 . ?
C00D C00H 1.432(8) . ?
C00D C00Q 1.324(8) . ?
C00E C00L 1.290(8) . ?
C00E C00P 1.593(8) . ?
C00F H00F 0.9300 . ?
C00F C00S 1.241(9) . ?
C00G H00G 0.9300 . ?
C00G C00R 1.429(10) . ?
C00H H00H 0.9300 . ?
C00I C00P 1.479(7) . ?
C00J C00P 1.518(7) . ?
C00J C00T 1.492(7) . ?
C00K H00K 0.9300 . ?
C00K C00O 1.360(10) . ?
C00L H00L 0.9300 . ?
C00L C00M 1.342(8) . ?
C00M H00M 0.9300 . ?
C00M C00R 1.478(10) . ?
C00N H00N 0.9300 . ?
C00N C00O 1.395(10) . ?
C00O H00O 0.9300 . ?
C00Q H00Q 0.9300 . ?
C00Q C00S 1.288(10) . ?
C00R H00R 0.9300 . ?
C00S H00S 0.9300 . ?
C00T H00B 0.9600 . ?
C00T H00E 0.9600 . ?
C00T H00I 0.9600 . ?

loop_
_geom_torsion_atom_site_label_1
_geom_torsion_atom_site_label_2
_geom_torsion_atom_site_label_3
_geom_torsion_atom_site_label_4
_geom_torsion
_geom_torsion_site_symmetry_1
_geom_torsion_site_symmetry_2
_geom_torsion_site_symmetry_3
_geom_torsion_site_symmetry_4
_geom_torsion_publ_flag
N001 C006 C00P C00E -111.1(5) . . . . ?
N001 C006 C00P C00I 139.4(5) . . . . ?
N001 C006 C00P C00J 11.6(6) . . . . ?
N001 C007 C009 C005 -0.1(6) . . . . ?
N001 C007 C009 C00K -179.2(4) . . . . ?
N001 C00A C00J C00P 7.7(6) . . . . ?
N001 C00A C00J C00T -179.8(6) . . . . ?
O002 C007 C009 C005 -179.7(5) . . . . ?
O002 C007 C009 C00K 1.2(8) . . . . ?
N003 C005 C009 C007 -3.4(7) . . . . ?
N003 C005 C009 C00K 175.8(4) . . . . ?
N003 C005 C00C C00N -176.1(4) . . . . ?
N003 C006 C00P C00E 65.1(8) . . . . ?
N003 C006 C00P C00I -44.5(9) . . . . ?
N003 C006 C00P C00J -172.2(6) . . . . ?
N004 C008 C00E C00L 179.0(5) . . . . ?
N004 C008 C00E C00P 1.0(5) . . . . ?
N004 C008 C00G C00R 180.0(4) . . . . ?
N004 C00I C00P C006 122.0(6) . . . . ?
N004 C00I C00P C00E 1.8(6) . . . . ?
N004 C00I C00P C00J -117.6(6) . . . . ?
C005 N003 C006 N001 0.1(8) . . . . ?
C005 N003 C006 C00P -175.2(5) . . . . ?
C005 C009 C00K C00O -0.1(7) . . . . ?
C005 C00C C00N C00O 0.4(8) . . . . ?
C006 N001 C007 O002 -177.0(5) . . . . ?
C006 N001 C007 C009 3.4(6) . . . . ?
C006 N001 C00A C00J 0.3(6) . . . . ?
C006 N003 C005 C009 3.3(7) . . . . ?
C006 N003 C005 C00C -178.7(5) . . . . ?
C007 N001 C006 N003 -3.7(8) . . . . ?
C007 N001 C006 C00P 172.4(4) . . . . ?
C007 N001 C00A C00J 179.9(5) . . . . ?
C007 C009 C00K C00O 179.1(5) . . . . ?
C008 N004 C00I C00B 179.2(4) . . . . ?
C008 N004 C00I C00P -1.3(6) . . . . ?
C008 C00E C00L C00M 1.5(9) . . . . ?
C008 C00E C00P C006 -122.1(5) . . . . ?
C008 C00E C00P C00I -1.4(5) . . . . ?
C008 C00E C00P C00J 120.8(5) . . . . ?
C008 C00G C00R C00M 0.8(7) . . . . ?
C009 C005 C00C C00N 2.0(7) . . . . ?
C009 C00K C00O C00N 2.5(9) . . . . ?
C00A N001 C006 N003 175.9(5) . . . . ?
C00A N001 C006 C00P -7.9(6) . . . . ?
C00A N001 C007 O002 3.4(7) . . . . ?
C00A N001 C007 C009 -176.2(4) . . . . ?
C00A C00J C00P C006 -11.8(7) . . . . ?
C00A C00J C00P C00E 111.8(5) . . . . ?
C00A C00J C00P C00I -138.4(5) . . . . ?
C00B C00F C00S C00Q 0.9(12) . . . . ?
C00B C00I C00P C006 -58.5(6) . . . . ?
C00B C00I C00P C00E -178.7(4) . . . . ?
C00B C00I C00P C00J 61.9(6) . . . . ?
C00C C005 C009 C007 178.7(4) . . . . ?
C00C C005 C009 C00K -2.2(6) . . . . ?
C00C C00N C00O C00K -2.7(9) . . . . ?
C00D C00Q C00S C00F 0.6(12) . . . . ?
C00E C008 C00G C00R -2.2(8) . . . . ?
C00E C00L C00M C00R -2.7(9) . . . . ?
C00F C00B C00H C00D -0.5(6) . . . . ?
C00F C00B C00I N004 -177.9(5) . . . . ?
C00F C00B C00I C00P 2.6(7) . . . . ?
C00G C008 C00E C00L 1.1(8) . . . . ?
C00G C008 C00E C00P -176.9(5) . . . . ?
C00H C00B C00F C00S -0.9(9) . . . . ?
C00H C00B C00I N004 0.4(6) . . . . ?
C00H C00B C00I C00P -179.1(4) . . . . ?
C00H C00D C00Q C00S -2.0(10) . . . . ?
C00I N004 C008 C00E 0.0(5) . . . . ?
C00I N004 C008 C00G 178.0(5) . . . . ?
C00I C00B C00F C00S 177.4(6) . . . . ?
C00I C00B C00H C00D -179.1(4) . . . . ?
C00L C00E C00P C006 60.2(8) . . . . ?
C00L C00E C00P C00I -179.0(6) . . . . ?
C00L C00E C00P C00J -56.8(8) . . . . ?
C00L C00M C00R C00G 1.5(8) . . . . ?
C00P C00E C00L C00M 178.9(5) . . . . ?
C00Q C00D C00H C00B 1.8(7) . . . . ?
C00T C00J C00P C006 175.2(6) . . . . ?
C00T C00J C00P C00E -61.3(8) . . . . ?
C00T C00J C00P C00I 48.5(9) . . . . ?
